data_2017772
loop_
_publ_author_name
'Chitra, R.'
'Choudhury, R. R.'

_publ_section_title
;
 Single-crystal neutron diffraction investigation on crystals belonging to
 the langasite family: a comparative study
;
_journal_coeditor_code BP5031
_journal_issue 5
_journal_name_full 'Acta Crystallographica Section B'
_journal_page_first 497
_journal_page_last 502
_journal_paper_doi 10.1107/S0108768110031459
_journal_volume 66
_journal_year 2010
_chemical_formula_moiety 'Ga5.61 La3 O14 Ta0.41'
_chemical_formula_sum 'Ga5.61 La3 O14 Ta0.41'
_chemical_formula_weight 1106.05
_chemical_name_common Langatate
_chemical_name_systematic
;
 ?
;
_space_group_IT_number 150
_symmetry_cell_setting trigonal
_symmetry_space_group_name_Hall 'P 3 2"'
_symmetry_space_group_name_H-M 'P 3 2 1'
_atom_sites_solution_primary direct
_atom_sites_solution_secondary difmap
_audit_creation_method SHELXL-97
_cell_angle_alpha 90.00
_cell_angle_beta 90.00
_cell_angle_gamma 120.00
_cell_formula_units_Z 1
_cell_length_a 8.224(4)
_cell_length_b 8.224(4)
_cell_length_c 5.1260(10)
_cell_measurement_reflns_used 50
_cell_measurement_temperature 300(2)
_cell_measurement_theta_max 44
_cell_measurement_theta_min 4
_cell_volume 300.2(2)
_computing_cell_refinement REFINE
_computing_data_collection SCAD
_computing_data_reduction DATRED
_computing_molecular_graphics ORTEP
_computing_publication_material SHELX
_computing_structure_refinement 'SHELXL-97 (Sheldrick, 1997)'
_diffrn_ambient_temperature 300(2)
_diffrn_measured_fraction_theta_full 0.992
_diffrn_measured_fraction_theta_max 0.992
_diffrn_measurement_device_type 'Four circle diffractometer'
_diffrn_measurement_method \t-\2t
_diffrn_radiation_monochromator Cu
_diffrn_radiation_probe neutron
_diffrn_radiation_source 'Dhruva reactor'
_diffrn_radiation_type neutron
_diffrn_radiation_wavelength 0.99500
_diffrn_reflns_av_R_equivalents 0.0245
_diffrn_reflns_av_sigmaI/netI 0.0252
_diffrn_reflns_limit_h_max 9
_diffrn_reflns_limit_h_min -9
_diffrn_reflns_limit_k_max 9
_diffrn_reflns_limit_k_min -9
_diffrn_reflns_limit_l_max 7
_diffrn_reflns_limit_l_min 0
_diffrn_reflns_number 374
_diffrn_reflns_theta_full 44.01
_diffrn_reflns_theta_max 44.01
_diffrn_reflns_theta_min 4.01
_diffrn_standards_decay_% <3%
_diffrn_standards_interval_count 25
_diffrn_standards_number 2
_exptl_absorpt_coefficient_mu 0.017
_exptl_absorpt_correction_type integration
_exptl_absorpt_process_details datred
_exptl_crystal_colour colourless
_exptl_crystal_density_diffrn 6.117
_exptl_crystal_density_method 'not measured'
_exptl_crystal_description cubic
_exptl_crystal_F_000 150
_exptl_crystal_size_max 3
_exptl_crystal_size_mid 3
_exptl_crystal_size_min 3
_refine_diff_density_max 1.148
_refine_diff_density_min -1.064
_refine_ls_abs_structure_details 'Flack H D (1983), Acta Cryst. A39, 876-881'
_refine_ls_abs_structure_Flack -10(10)
_refine_ls_extinction_coef 1.93(17)
_refine_ls_extinction_expression Fc^*^=kFc[1+0.001xFc^2^\l^3^/sin(2\q)]^-1/4^
_refine_ls_extinction_method SHELXL
_refine_ls_goodness_of_fit_ref 1.173
_refine_ls_matrix_type full
_refine_ls_number_parameters 40
_refine_ls_number_reflns 366
_refine_ls_number_restraints 1
_refine_ls_restrained_S_all 1.171
_refine_ls_R_factor_all 0.0446
_refine_ls_R_factor_gt 0.0427
_refine_ls_shift/su_max 0.000
_refine_ls_shift/su_mean 0.000
_refine_ls_structure_factor_coef Fsqd
_refine_ls_weighting_details 'calc w=1/[\s^2^(Fo^2^)+(0.0963P)^2^+1.0255P] where P=(Fo^2^+2Fc^2^)/3'
_refine_ls_weighting_scheme calc
_refine_ls_wR_factor_gt 0.1298
_refine_ls_wR_factor_ref 0.1350
_reflns_number_gt 355
_reflns_number_total 366
_reflns_threshold_expression >2sigma(I)
_cod_data_source_file bp5031.cif
_cod_data_source_block LGT
_cod_original_sg_symbol_H-M 'P 321'
_cod_database_code 2017772
_cod_database_fobs_code 2017772

loop_
_symmetry_equiv_pos_as_xyz
'x, y, z'
'-y, x-y, z'
'-x+y, -x, z'
'x-y, -y, -z'
'-x, -x+y, -z'
'y, x, -z'

loop_
_atom_site_type_symbol
_atom_site_label
_atom_site_fract_x
_atom_site_fract_y
_atom_site_fract_z
_atom_site_U_iso_or_equiv
_atom_site_adp_type
_atom_site_calc_flag
_atom_site_refinement_flags
_atom_site_occupancy
_atom_site_disorder_assembly
_atom_site_disorder_group
La La 0.4246(3) 0.0000 0.0000 0.0121(6) Uani d S 1 . .
Ga Ga1 0.0000 0.0000 0.0000 0.0119(10) Uani d SP 0.61(3) . .
Ta Ta 0.0000 0.0000 0.0000 0.0119(10) Uani d SP 0.410(17) . .
Ga Ga2 0.7608(3) 0.0000 0.5000 0.0132(6) Uani d S 1 . .
Ga Ga3 0.3333 0.6667 0.4696(5) 0.0098(6) Uani d S 1 . .
O O1 0.3333 0.6667 0.8193(6) 0.0133(8) Uani d S 1 . .
O O2 0.4565(3) 0.3097(4) 0.6936(5) 0.0190(7) Uani d . 1 . .
O O3 0.2193(4) 0.0777(3) 0.2356(4) 0.0165(7) Uani d . 1 . .

loop_
_atom_site_aniso_label
_atom_site_aniso_U_11
_atom_site_aniso_U_22
_atom_site_aniso_U_33
_atom_site_aniso_U_12
_atom_site_aniso_U_13
_atom_site_aniso_U_23
La 0.0108(8) 0.0089(10) 0.0160(9) 0.0044(5) -0.0002(3) -0.0004(6)
Ga1 0.0108(12) 0.0108(12) 0.0143(17) 0.0054(6) 0.000 0.000
Ta 0.0108(12) 0.0108(12) 0.0143(17) 0.0054(6) 0.000 0.000
Ga2 0.0102(9) 0.0108(11) 0.0188(10) 0.0054(6) 0.0030(4) 0.0059(8)
Ga3 0.0087(8) 0.0087(8) 0.0120(11) 0.0044(4) 0.000 0.000
O1 0.0136(11) 0.0136(11) 0.0129(14) 0.0068(5) 0.000 0.000
O2 0.0114(11) 0.0219(12) 0.0231(10) 0.0079(9) -0.0013(8) -0.0064(10)
O3 0.0151(12) 0.0194(12) 0.0197(11) 0.0121(9) -0.0056(8) -0.0088(8)

loop_
_atom_type_symbol
_atom_type_description
_atom_type_scat_dispersion_real
_atom_type_scat_dispersion_imag
_atom_type_scat_source
La La 0.0000 0.0000 'International Tables Vol C Tables 4.2.6.8 and 6.1.1.4'
Ga Ga 0.0000 0.0000 'International Tables Vol C Tables 4.2.6.8 and 6.1.1.4'
Ta Ta 0.0000 0.0000 'International Tables Vol C Tables 4.2.6.8 and 6.1.1.4'
O O 0.0000 0.0000 'International Tables Vol C Tables 4.2.6.8 and 6.1.1.4'

loop_
_geom_angle_atom_site_label_1
_geom_angle_atom_site_label_2
_geom_angle_atom_site_label_3
_geom_angle_site_symmetry_1
_geom_angle_site_symmetry_3
_geom_angle
_geom_angle_publ_flag
O3 La O3 4 . 66.98(12) ?
O3 La O2 4 5_656 139.29(9) ?
O3 La O2 . 5_656 108.26(8) ?
O3 La O2 4 2_654 108.26(8) ?
O3 La O2 . 2_654 139.29(9) ?
O2 La O2 5_656 2_654 100.06(14) ?
O3 La O1 4 4_666 125.62(8) ?
O3 La O1 . 4_666 79.16(7) ?
O2 La O1 5_656 4_666 90.42(8) ?
O2 La O1 2_654 4_666 71.88(9) ?
O3 La O1 4 1_544 79.16(7) ?
O3 La O1 . 1_544 125.62(8) ?
O2 La O1 5_656 1_544 71.88(9) ?
O2 La O1 2_654 1_544 90.42(8) ?
O1 La O1 4_666 1_544 152.65(10) ?
O3 La O2 4 4_556 78.77(9) ?
O3 La O2 . 4_556 67.11(8) ?
O2 La O2 5_656 4_556 63.51(10) ?
O2 La O2 2_654 4_556 153.57(7) ?
O1 La O2 4_666 4_556 125.57(8) ?
O1 La O2 1_544 4_556 65.40(7) ?
O3 La O2 4 1_554 67.11(8) ?
O3 La O2 . 1_554 78.77(9) ?
O2 La O2 5_656 1_554 153.57(7) ?
O2 La O2 2_654 1_554 63.51(10) ?
O1 La O2 4_666 1_554 65.40(7) ?
O1 La O2 1_544 1_554 125.57(8) ?
O2 La O2 4_556 1_554 139.04(13) ?
O3 La Ga3 4 4_665 87.59(7) ?
O3 La Ga3 . 4_665 110.05(7) ?
O2 La Ga3 5_656 4_665 128.63(10) ?
O2 La Ga3 2_654 4_665 31.13(5) ?
O1 La Ga3 4_666 4_665 65.13(8) ?
O1 La Ga3 1_544 4_665 109.59(7) ?
O2 La Ga3 4_556 4_665 166.09(8) ?
O2 La Ga3 1_554 4_665 32.38(5) ?
O3 La Ga3 4 1_545 110.05(7) ?
O3 La Ga3 . 1_545 87.59(7) ?
O2 La Ga3 5_656 1_545 31.13(5) ?
O2 La Ga3 2_654 1_545 128.63(10) ?
O1 La Ga3 4_666 1_545 109.59(7) ?
O1 La Ga3 1_544 1_545 65.13(8) ?
O2 La Ga3 4_556 1_545 32.38(5) ?
O2 La Ga3 1_554 1_545 166.09(8) ?
Ga3 La Ga3 4_665 1_545 159.22(8) ?
O3 Ga1 O3 5 . 164.84(13) ?
O3 Ga1 O3 5 2 104.35(14) ?
O3 Ga1 O3 . 2 87.06(10) ?
O3 Ga1 O3 5 4 87.06(10) ?
O3 Ga1 O3 . 4 83.66(13) ?
O3 Ga1 O3 2 4 164.84(13) ?
O3 Ga1 O3 5 3 83.66(13) ?
O3 Ga1 O3 . 3 87.06(10) ?
O3 Ga1 O3 2 3 87.06(10) ?
O3 Ga1 O3 4 3 104.35(14) ?
O3 Ga1 O3 5 6 87.06(10) ?
O3 Ga1 O3 . 6 104.35(14) ?
O3 Ga1 O3 2 6 83.66(13) ?
O3 Ga1 O3 4 6 87.06(10) ?
O3 Ga1 O3 3 6 164.84(13) ?
O3 Ga2 O3 2_655 5_656 132.4(2) ?
O3 Ga2 O2 2_655 5_656 99.89(11) ?
O3 Ga2 O2 5_656 5_656 109.91(11) ?
O3 Ga2 O2 2_655 2_655 109.91(11) ?
O3 Ga2 O2 5_656 2_655 99.89(11) ?
O2 Ga2 O2 5_656 2_655 101.2(2) ?
O1 Ga3 O2 . 4_566 117.04(10) ?
O1 Ga3 O2 . 5_666 117.04(11) ?
O2 Ga3 O2 4_566 5_666 100.96(13) ?
O1 Ga3 O2 . 6_556 117.04(10) ?
O2 Ga3 O2 4_566 6_556 100.96(13) ?
O2 Ga3 O2 5_666 6_556 100.96(13) ?
O1 Ga3 La . 2 134.45(4) ?
O2 Ga3 La 4_566 2 43.74(10) ?
O2 Ga3 La 5_666 2 107.99(13) ?
O2 Ga3 La 6_556 2 57.23(11) ?
O1 Ga3 La . 1_565 134.45(4) ?
O2 Ga3 La 4_566 1_565 57.23(11) ?
O2 Ga3 La 5_666 1_565 43.74(10) ?
O2 Ga3 La 6_556 1_565 107.99(13) ?
La Ga3 La 2 1_565 76.37(5) ?
O1 Ga3 La . 3_665 134.45(3) ?
O2 Ga3 La 4_566 3_665 107.99(13) ?
O2 Ga3 La 5_666 3_665 57.23(11) ?
O2 Ga3 La 6_556 3_665 43.74(10) ?
La Ga3 La 2 3_665 76.37(5) ?
La Ga3 La 1_565 3_665 76.37(5) ?
Ga3 O1 La . 1_566 110.68(7) ?
Ga3 O1 La . 2_556 110.68(7) ?
La O1 La 1_566 2_556 108.24(7) ?
Ga3 O1 La . 3_666 110.68(7) ?
La O1 La 1_566 3_666 108.24(7) ?
La O1 La 2_556 3_666 108.24(7) ?
Ga3 O2 Ga2 4_666 3_665 119.60(15) ?
Ga3 O2 La 4_666 3_666 105.13(12) ?
Ga2 O2 La 3_665 3_666 120.59(13) ?
Ga3 O2 La 4_666 1_556 90.39(12) ?
Ga2 O2 La 3_665 1_556 111.39(14) ?
La O2 La 3_666 1_556 104.85(9) ?
Ga2 O3 Ga1 3_665 . 114.59(13) ?
Ga2 O3 La 3_665 . 137.51(14) ?
Ga1 O3 La . . 104.68(9) ?

loop_
_geom_bond_atom_site_label_1
_geom_bond_atom_site_label_2
_geom_bond_site_symmetry_2
_geom_bond_distance
_geom_bond_publ_flag
La O3 4 2.408(3) ?
La O3 . 2.408(3) ?
La O2 5_656 2.462(3) ?
La O2 2_654 2.462(3) ?
La O1 4_666 2.6226(17) ?
La O1 1_544 2.6226(17) ?
La O2 4_556 2.890(3) ?
La O2 1_554 2.890(3) ?
La Ga3 4_665 3.437(2) ?
La Ga3 1_545 3.437(2) ?
Ga1 O3 5 1.992(2) ?
Ga1 O3 . 1.992(2) ?
Ga1 O3 2 1.992(2) ?
Ga1 O3 4 1.992(2) ?
Ga1 O3 3 1.992(2) ?
Ga1 O3 6 1.992(2) ?
Ga2 O3 2_655 1.847(2) ?
Ga2 O3 5_656 1.847(2) ?
Ga2 O2 5_656 1.865(3) ?
Ga2 O2 2_655 1.865(3) ?
Ga3 O1 . 1.793(4) ?
Ga3 O2 4_566 1.841(3) ?
Ga3 O2 5_666 1.841(3) ?
Ga3 O2 6_556 1.841(3) ?
Ga3 La 2 3.437(2) ?
Ga3 La 1_565 3.437(2) ?
Ga3 La 3_665 3.437(2) ?
O1 La 1_566 2.6226(17) ?
O1 La 2_556 2.6226(17) ?
O1 La 3_666 2.6226(17) ?
O2 Ga3 4_666 1.841(3) ?
O2 Ga2 3_665 1.865(3) ?
O2 La 3_666 2.462(3) ?
O2 La 1_556 2.890(3) ?
O3 Ga2 3_665 1.847(2) ?
